data_4320086
loop_
_publ_author_name
'Roger D. Willett'
'George Pon'
'Callie Nagy'

_publ_section_title
;
 Crystal Chemistry of the 4,4'-Dimethyl-2,2'bipyridine/Copper Bromide
 System
;
_journal_name_full 'Inorganic Chemistry'
_journal_page_first 4342
_journal_page_last 4352
_journal_paper_doi 10.1021/ic010229v
_journal_volume 40
_journal_year 2001
_chemical_formula_sum 'C24 H35.06 Br1.94 Cu N4 O5.56'
_chemical_formula_weight 687.15
_chemical_name_systematic
;
  [bis(4,4'-dimethyl-2,2'-bipyridine)copper(II)bromide] bromide/hydroxide
  hydrate

;
_space_group_IT_number 13
_symmetry_cell_setting monoclinic
_symmetry_space_group_name_Hall '-P 2yc'
_symmetry_space_group_name_H-M 'P 1 2/c 1'
_atom_sites_solution_hydrogens geom
_atom_sites_solution_primary direct
_atom_sites_solution_secondary difmap
_audit_creation_method SHELXL-97
_cell_angle_alpha 90.00
_cell_angle_beta 105.85(3)
_cell_angle_gamma 90.00
_cell_formula_units_Z 2
_cell_length_a 13.390(3)
_cell_length_b 7.4869(15)
_cell_length_c 14.449(3)
_cell_measurement_reflns_used 5476
_cell_measurement_temperature 293(2)
_cell_measurement_theta_max 23.26
_cell_measurement_theta_min 1.58
_cell_volume 1393.4(5)
_computing_cell_refinement 'Siemens SCANS'
_computing_data_collection 'Siemens SCANS'
_computing_data_reduction 'Siemens SHELXTL'
_computing_molecular_graphics 'Siemens SHELXTL'
_computing_publication_material 'Siemens SHELXTL'
_computing_structure_refinement 'SHELXL-97 (Sheldrick, 1997)'
_computing_structure_solution 'SHELXS-97 (Sheldrick, 1990)'
_diffrn_ambient_temperature 293(2)
_diffrn_measured_fraction_theta_full 0.984
_diffrn_measured_fraction_theta_max 0.984
_diffrn_measurement_device_type 'CCD detector'
_diffrn_measurement_method '\w scan'
_diffrn_radiation_monochromator graphite
_diffrn_radiation_source 'fine-focus sealed tube'
_diffrn_radiation_type MoK\a
_diffrn_radiation_wavelength 0.71073
_diffrn_reflns_av_R_equivalents 0.0569
_diffrn_reflns_av_sigmaI/netI 0.0442
_diffrn_reflns_limit_h_max 12
_diffrn_reflns_limit_h_min -14
_diffrn_reflns_limit_k_max 8
_diffrn_reflns_limit_k_min -8
_diffrn_reflns_limit_l_max 15
_diffrn_reflns_limit_l_min -16
_diffrn_reflns_number 5746
_diffrn_reflns_theta_full 23.26
_diffrn_reflns_theta_max 23.26
_diffrn_reflns_theta_min 1.58
_diffrn_standards_decay_% <1%
_diffrn_standards_interval_time 'beginning and end'
_diffrn_standards_number 50
_exptl_absorpt_coefficient_mu 3.608
_exptl_absorpt_correction_type empirical
_exptl_crystal_colour 'pleochroic green/brown'
_exptl_crystal_density_diffrn 1.638
_exptl_crystal_density_method 'not measured'
_exptl_crystal_description 'thin slats'
_exptl_crystal_F_000 697
_exptl_crystal_size_max 0.5
_exptl_crystal_size_mid 0.2
_exptl_crystal_size_min <0.02?
_refine_diff_density_max 0.603
_refine_diff_density_min -0.382
_refine_diff_density_rms 0.088
_refine_ls_extinction_coef 0.0022(10)
_refine_ls_extinction_expression Fc^*^=kFc[1+0.001xFc^2^\l^3^/sin(2\q)]^-1/4^
_refine_ls_extinction_method SHELXL
_refine_ls_goodness_of_fit_ref 1.163
_refine_ls_hydrogen_treatment mixed
_refine_ls_matrix_type full
_refine_ls_number_parameters 249
_refine_ls_number_reflns 1968
_refine_ls_number_restraints 0
_refine_ls_restrained_S_all 1.163
_refine_ls_R_factor_all 0.0745
_refine_ls_R_factor_gt 0.0588
_refine_ls_shift/su_max 0.003
_refine_ls_shift/su_mean 0.000
_refine_ls_structure_factor_coef Fsqd
_refine_ls_weighting_details 'calc w=1/[\s^2^(Fo^2^)+(0.0647P)^2^+2.8695P] where P=(Fo^2^+2Fc^2^)/3'
_refine_ls_weighting_scheme calc
_refine_ls_wR_factor_gt 0.1375
_refine_ls_wR_factor_ref 0.1484
_reflns_number_gt 1644
_reflns_number_total 1968
_reflns_threshold_expression >2sigma(I)
_cod_data_source_file ic010229v_3.cif
_cod_data_source_block Compound2'-233p2c
_cod_depositor_comments
;
The following automatic conversions were performed:

'_symmetry_cell_setting' value 'Monoclinic' changed to 'monoclinic'
according to the built-in table from CIF Core dictionary named
'cif_core.dic' version 2.4.1 from 2010-06-29.

Automatic conversion script
Id: cif_fix_values 1646 2011-03-28 12:23:43Z adriana 
;
_cod_original_cell_volume 1393.5(5)
_cod_database_code 4320086

loop_
_symmetry_equiv_pos_as_xyz
'x, y, z'
'-x, y, -z+1/2'
'-x, -y, -z'
'x, -y, z-1/2'

loop_
_atom_site_label
_atom_site_type_symbol
_atom_site_fract_x
_atom_site_fract_y
_atom_site_fract_z
_atom_site_U_iso_or_equiv
_atom_site_adp_type
_atom_site_occupancy
_atom_site_symmetry_multiplicity
_atom_site_calc_flag
_atom_site_refinement_flags
_atom_site_disorder_assembly
_atom_site_disorder_group
Cu1 Cu 0.5000 0.60293(15) 1.2500 0.0500(4) Uani 1 2 d S . .
Br1 Br 0.5000 0.26701(13) 1.2500 0.0595(4) Uani 1 2 d S . .
Br2 Br 0.9647(3) 0.3197(12) 0.8623(3) 0.164(3) Uani 0.440(9) 1 d P . .
N1 N 0.5912(4) 0.7365(7) 1.1760(4) 0.0444(13) Uani 1 1 d . . .
C2 C 0.5446(5) 0.7494(8) 1.0816(4) 0.0447(16) Uani 1 1 d . . .
C3 C 0.5958(5) 0.8195(9) 1.0181(5) 0.0464(16) Uani 1 1 d . . .
H3 H 0.564(5) 0.832(9) 0.953(5) 0.046(17) Uiso 1 1 d . . .
C4 C 0.6969(6) 0.8763(9) 1.0508(5) 0.0495(17) Uani 1 1 d . . .
C5 C 0.7412(6) 0.8701(10) 1.1484(6) 0.0577(18) Uani 1 1 d . . .
H5 H 0.806(6) 0.897(9) 1.172(5) 0.06(2) Uiso 1 1 d . . .
C6 C 0.6874(6) 0.7991(10) 1.2078(5) 0.0558(18) Uani 1 1 d . . .
H6 H 0.712(4) 0.785(6) 1.275(4) 0.022(13) Uiso 1 1 d . . .
C7 C 0.7541(8) 0.9412(15) 0.9812(8) 0.071(2) Uani 1 1 d . . .
H7A H 0.795(7) 1.019(12) 1.006(6) 0.07(3) Uiso 1 1 d . . .
H7C H 0.711(6) 0.927(10) 0.916(6) 0.08(3) Uiso 1 1 d . . .
H7B H 0.816(10) 0.889(17) 0.987(9) 0.15(5) Uiso 1 1 d . . .
N1' N 0.4019(4) 0.6093(7) 1.1205(4) 0.0457(13) Uani 1 1 d . . .
C2' C 0.4372(5) 0.6801(8) 1.0488(4) 0.0420(15) Uani 1 1 d . . .
C3' C 0.3758(5) 0.6846(9) 0.9555(4) 0.0451(16) Uani 1 1 d . . .
H3' H 0.404(5) 0.730(7) 0.907(5) 0.044(17) Uiso 1 1 d . . .
C4' C 0.2761(5) 0.6217(9) 0.9313(4) 0.0459(16) Uani 1 1 d . . .
C5' C 0.2419(6) 0.5463(10) 1.0044(5) 0.0550(17) Uani 1 1 d . . .
H5' H 0.174(5) 0.515(8) 0.994(4) 0.044(18) Uiso 1 1 d . . .
C6' C 0.3053(6) 0.5425(10) 1.0956(5) 0.0529(18) Uani 1 1 d . . .
H6' H 0.293(5) 0.501(9) 1.146(5) 0.047(18) Uiso 1 1 d . . .
C7' C 0.2077(9) 0.6310(16) 0.8304(6) 0.072(3) Uani 1 1 d . . .
H7'A H 0.207(8) 0.519(16) 0.801(8) 0.13(4) Uiso 1 1 d . . .
H7'B H 0.241(6) 0.702(11) 0.793(6) 0.08(3) Uiso 1 1 d . . .
H7'C H 0.168(6) 0.706(12) 0.831(6) 0.07(3) Uiso 1 1 d . . .
O1 O 0.964(2) 0.735(5) 0.9028(17) 0.160(16) Uani 0.58(4) 1 d P . .
O2 O 0.9665(15) 0.198(4) 0.8821(17) 0.173(15) Uani 0.560(9) 1 d P . .
O3 O 1.0000 1.0000 1.0000 0.21(2) Uani 0.52(3) 2 d SP . .
O4 O 0.974(2) 0.649(6) 0.930(3) 0.20(2) Uani 0.42(4) 1 d P . .
O5 O 0.9799(17) 0.966(4) 0.818(4) 0.26(2) Uani 0.58(4) 1 d P . .
O6 O 0.9693(19) 0.843(6) 0.8779(17) 0.112(17) Uani 0.42(4) 1 d P . .

loop_
_atom_site_aniso_label
_atom_site_aniso_U_11
_atom_site_aniso_U_22
_atom_site_aniso_U_33
_atom_site_aniso_U_23
_atom_site_aniso_U_13
_atom_site_aniso_U_12
Cu1 0.0566(8) 0.0648(9) 0.0288(6) 0.000 0.0120(5) 0.000
Br1 0.0893(9) 0.0573(7) 0.0328(6) 0.000 0.0184(5) 0.000
Br2 0.102(3) 0.267(8) 0.105(3) 0.009(4) -0.0026(19) 0.002(4)
N1 0.046(3) 0.048(3) 0.037(3) -0.002(2) 0.008(2) -0.003(2)
C2 0.057(4) 0.039(4) 0.042(4) 0.001(3) 0.020(3) 0.006(3)
C3 0.059(4) 0.043(4) 0.039(4) 0.003(3) 0.017(3) 0.010(3)
C4 0.062(4) 0.040(4) 0.053(4) -0.002(3) 0.027(3) 0.001(3)
C5 0.059(5) 0.054(4) 0.060(5) -0.001(4) 0.017(4) -0.006(4)
C6 0.061(5) 0.062(4) 0.040(4) 0.002(4) 0.006(3) -0.005(4)
C7 0.075(6) 0.075(6) 0.077(6) -0.011(5) 0.044(5) -0.020(6)
N1' 0.049(3) 0.051(3) 0.037(3) 0.001(2) 0.012(2) 0.000(3)
C2' 0.054(4) 0.042(4) 0.030(3) -0.004(3) 0.012(3) 0.005(3)
C3' 0.061(4) 0.048(4) 0.029(3) 0.001(3) 0.017(3) 0.011(3)
C4' 0.050(4) 0.047(4) 0.036(4) -0.006(3) 0.003(3) 0.010(3)
C5' 0.056(5) 0.058(4) 0.049(4) -0.012(4) 0.013(3) 0.003(4)
C6' 0.066(5) 0.061(4) 0.035(4) 0.004(4) 0.020(3) -0.003(4)
C7' 0.088(7) 0.076(6) 0.043(5) -0.005(5) 0.000(4) 0.025(6)
O1 0.136(18) 0.28(4) 0.070(12) 0.051(16) 0.034(11) 0.15(2)
O2 0.085(11) 0.24(3) 0.20(3) 0.16(2) 0.031(12) 0.070(14)
O3 0.027(9) 0.50(6) 0.096(15) -0.14(2) 0.018(8) -0.003(16)
O4 0.064(15) 0.30(4) 0.24(4) 0.17(3) 0.057(18) 0.07(2)
O5 0.099(16) 0.20(2) 0.37(5) 0.01(3) -0.11(2) 0.005(15)
O6 0.058(11) 0.22(4) 0.053(17) -0.03(2) 0.001(11) 0.04(2)

loop_
_atom_type_symbol
_atom_type_description
_atom_type_scat_dispersion_real
_atom_type_scat_dispersion_imag
_atom_type_scat_source
C C 0.0033 0.0016 'International Tables Vol C Tables 4.2.6.8 and 6.1.1.4'
H H 0.0000 0.0000 'International Tables Vol C Tables 4.2.6.8 and 6.1.1.4'
N N 0.0061 0.0033 'International Tables Vol C Tables 4.2.6.8 and 6.1.1.4'
O O 0.0106 0.0060 'International Tables Vol C Tables 4.2.6.8 and 6.1.1.4'
Cu Cu 0.3201 1.2651 'International Tables Vol C Tables 4.2.6.8 and 6.1.1.4'
Br Br -0.2901 2.4595 'International Tables Vol C Tables 4.2.6.8 and 6.1.1.4'

loop_
_geom_angle_atom_site_label_1
_geom_angle_atom_site_label_2
_geom_angle_atom_site_label_3
_geom_angle
_geom_angle_site_symmetry_1
_geom_angle_site_symmetry_3
_geom_angle_publ_flag
N1' Cu1 N1' 177.2(3) . 2_657 ?
N1' Cu1 N1 98.3(2) . 2_657 ?
N1' Cu1 N1 80.4(2) 2_657 2_657 ?
N1' Cu1 N1 80.4(2) . . ?
N1' Cu1 N1 98.3(2) 2_657 . ?
N1 Cu1 N1 122.7(3) 2_657 . ?
N1' Cu1 Br1 91.39(15) . . ?
N1' Cu1 Br1 91.39(15) 2_657 . ?
N1 Cu1 Br1 118.66(14) 2_657 . ?
N1 Cu1 Br1 118.66(14) . . ?
C6 N1 C2 117.7(6) . . ?
C6 N1 Cu1 129.7(5) . . ?
C2 N1 Cu1 112.4(4) . . ?
N1 C2 C3 121.5(6) . . ?
N1 C2 C2' 116.3(5) . . ?
C3 C2 C2' 122.2(6) . . ?
C4 C3 C2 120.5(6) . . ?
C5 C4 C3 116.8(6) . . ?
C5 C4 C7 122.9(8) . . ?
C3 C4 C7 120.3(7) . . ?
C6 C5 C4 120.3(7) . . ?
N1 C6 C5 123.1(7) . . ?
C6' N1' C2' 116.9(5) . . ?
C6' N1' Cu1 126.1(4) . . ?
C2' N1' Cu1 116.9(4) . . ?
N1' C2' C3' 121.2(6) . . ?
N1' C2' C2 113.7(5) . . ?
C3' C2' C2 125.1(6) . . ?
C4' C3' C2' 121.6(6) . . ?
C3' C4' C5' 116.7(6) . . ?
C3' C4' C7' 121.9(7) . . ?
C5' C4' C7' 121.5(8) . . ?
C6' C5' C4' 120.0(7) . . ?
N1' C6' C5' 123.6(7) . . ?
O4 O1 O6 164(6) . . ?
O1 O4 O6 9(4) . . ?
O1 O6 O5 161(4) . . ?
O1 O6 O4 7(3) . . ?
O5 O6 O4 161(4) . . ?

loop_
_geom_bond_atom_site_label_1
_geom_bond_atom_site_label_2
_geom_bond_distance
_geom_bond_site_symmetry_2
_geom_bond_publ_flag
Cu1 N1' 1.971(5) . ?
Cu1 N1' 1.971(5) 2_657 ?
Cu1 N1 2.085(5) 2_657 ?
Cu1 N1 2.085(5) . ?
Cu1 Br1 2.5150(16) . ?
Br2 O2 0.96(2) . ?
N1 C6 1.330(8) . ?
N1 C2 1.340(8) . ?
C2 C3 1.389(9) . ?
C2 C2' 1.480(9) . ?
C3 C4 1.374(9) . ?
C4 C5 1.374(10) . ?
C4 C7 1.501(10) . ?
C5 C6 1.369(10) . ?
N1' C6' 1.341(9) . ?
N1' C2' 1.359(8) . ?
C2' C3' 1.374(8) . ?
C3' C4' 1.368(9) . ?
C4' C5' 1.382(10) . ?
C4' C7' 1.497(10) . ?
C5' C6' 1.359(10) . ?
O1 O4 0.75(4) . ?
O1 O6 0.90(4) . ?
O4 O6 1.63(5) . ?
O5 O6 1.30(4) . ?
